data_7133925
loop_
_publ_author_name
'Imoto, Daiki'
'Shudo, Hiroki'
'Mizukami, Kiichi'
'Kimizuka, Nobuo'
'Yagi, Akiko'
'Itami, Kenichiro'

_publ_section_title
;
 Synthesis and size-dependent properties of multiple sizes of chlorinated
 fluorocycloparaphenylenes.
;
_journal_issue 86
_journal_name_full 'Chemical communications (Cambridge, England)'
_journal_page_first 12585
_journal_page_last 12588
_journal_paper_doi 10.1039/d4cc03336a
_journal_volume 60
_journal_year 2024
_chemical_formula_moiety 'C36 H12 Cl6 F6, C H2 Cl2'
_chemical_formula_sum 'C37 H14 Cl8 F6'
_chemical_formula_weight 856.08
_space_group_crystal_system hexagonal
_space_group_IT_number 178
_space_group_name_Hall 'P 61 2 (0 0 5)'
_space_group_name_H-M_alt 'P 61 2 2'
_atom_sites_solution_hydrogens geom
_atom_sites_solution_primary dual
_audit_creation_date 2023-12-12
_audit_creation_method
;
Olex2 1.3-ac4
(compiled 2018.12.05 svn.r3537 for Rigaku Oxford Diffraction, GUI svn.r5625)
;
_audit_update_record
;
2024-06-26 deposited with the CCDC.	2024-10-07 downloaded from the CCDC.
;
_cell_angle_alpha 90
_cell_angle_beta 90
_cell_angle_gamma 120
_cell_formula_units_Z 6
_cell_length_a 11.9887(5)
_cell_length_b 11.9887(5)
_cell_length_c 39.3782(15)
_cell_measurement_reflns_used 10238
_cell_measurement_temperature 123(2)
_cell_measurement_theta_max 29.5390
_cell_measurement_theta_min 2.4860
_cell_volume 4901.5(3)
_computing_cell_refinement 'CrysAlisPro 1.171.41.120a (Rigaku OD, 2021)'
_computing_data_collection 'CrysAlisPro 1.171.41.120a (Rigaku OD, 2021)'
_computing_data_reduction 'CrysAlisPro 1.171.41.120a (Rigaku OD, 2021)'
_computing_molecular_graphics 'Olex2 (Dolomanov et al., 2009)'
_computing_publication_material 'Olex2 (Dolomanov et al., 2009)'
_computing_structure_refinement 'ShelXL (Sheldrick, 2015)'
_computing_structure_solution 'ShelXT (Sheldrick, 2015)'
_diffrn_ambient_temperature 123(2)
_diffrn_detector 'Hybrid Pixel Array Detector'
_diffrn_detector_area_resol_mean 5.8140
_diffrn_detector_type 'Pilatus 200K'
_diffrn_measured_fraction_theta_full 1.000
_diffrn_measured_fraction_theta_max 0.903
_diffrn_measurement_details
;
List of Runs (angles in degrees, time in seconds):

  # Type    Start    End  Width  t~exp~   \w     \q     \k     \f   Frames
#--------------------------------------------------------------------------
  1  \w    -14.00  21.00   0.50   60.00    --    3.16  60.00 -35.00   70
  2  \w    -11.00  74.00   0.50   60.00    --    3.16  57.00-180.00  170
  3  \w      3.00  28.00   0.50   60.00    --    3.16 -99.00-150.00   50
;
_diffrn_measurement_device 'four-circle diffractometer'
_diffrn_measurement_device_type 'ROD, Synergy Custom system, Pilatus 200K'
_diffrn_measurement_method '\w scans'
_diffrn_measurement_specimen_support 'Mitegen 50um'
_diffrn_orient_matrix_type 'CrysAlisPro convention (1999,Acta A55,543-557)'
_diffrn_orient_matrix_UB_11 0.0115823000
_diffrn_orient_matrix_UB_12 0.0104076000
_diffrn_orient_matrix_UB_13 -0.0177072000
_diffrn_orient_matrix_UB_21 0.0278822000
_diffrn_orient_matrix_UB_22 0.0672983000
_diffrn_orient_matrix_UB_23 0.0025416000
_diffrn_orient_matrix_UB_31 0.0612529000
_diffrn_orient_matrix_UB_32 0.0055206000
_diffrn_orient_matrix_UB_33 0.0021979000
_diffrn_radiation_collimation 0.3
_diffrn_radiation_monochromator mirror
_diffrn_radiation_probe x-ray
_diffrn_radiation_type MoK\a
_diffrn_radiation_wavelength 0.71073
_diffrn_reflns_av_R_equivalents 0.0940
_diffrn_reflns_av_unetI/netI 0.0597
_diffrn_reflns_Laue_measured_fraction_full 1.000
_diffrn_reflns_Laue_measured_fraction_max 0.903
_diffrn_reflns_limit_h_max 13
_diffrn_reflns_limit_h_min -16
_diffrn_reflns_limit_k_max 15
_diffrn_reflns_limit_k_min -13
_diffrn_reflns_limit_l_max 47
_diffrn_reflns_limit_l_min -50
_diffrn_reflns_number 25144
_diffrn_reflns_point_group_measured_fraction_full 1.000
_diffrn_reflns_point_group_measured_fraction_max 0.879
_diffrn_reflns_theta_full 25.000
_diffrn_reflns_theta_max 29.817
_diffrn_reflns_theta_min 1.961
_diffrn_source 'Rotating-anode X-ray tube'
_diffrn_source_current 24.0
_diffrn_source_power 1.2
_diffrn_source_target Mo
_diffrn_source_type 'Rigaku (Mo) X-ray Source'
_diffrn_source_voltage 50.0
_exptl_absorpt_coefficient_mu 0.755
_exptl_absorpt_correction_T_max 1.00000
_exptl_absorpt_correction_T_min 0.54021
_exptl_absorpt_correction_type multi-scan
_exptl_absorpt_process_details
;
CrysAlisPro 1.171.41.120a (Rigaku Oxford Diffraction, 2021)
Empirical absorption correction using spherical harmonics,
implemented in SCALE3 ABSPACK scaling algorithm.
;
_exptl_crystal_colour 'clear light yellow'
_exptl_crystal_colour_lustre clear
_exptl_crystal_colour_modifier light
_exptl_crystal_colour_primary yellow
_exptl_crystal_density_diffrn 1.740
_exptl_crystal_description hexagonal
_exptl_crystal_F_000 2556
_exptl_crystal_size_max 0.15
_exptl_crystal_size_mid 0.15
_exptl_crystal_size_min 0.01
_refine_diff_density_max 0.649
_refine_diff_density_min -0.374
_refine_diff_density_rms 0.073
_refine_ls_abs_structure_details
;
 Flack x determined using 1202 quotients [(I+)-(I-)]/[(I+)+(I-)]
 (Parsons, Flack and Wagner, Acta Cryst. B69 (2013) 249-259).
;
_refine_ls_abs_structure_Flack 0.02(4)
_refine_ls_extinction_method none
_refine_ls_goodness_of_fit_ref 1.038
_refine_ls_hydrogen_treatment constr
_refine_ls_matrix_type full
_refine_ls_number_parameters 231
_refine_ls_number_reflns 4130
_refine_ls_number_restraints 0
_refine_ls_restrained_S_all 1.038
_refine_ls_R_factor_all 0.0586
_refine_ls_R_factor_gt 0.0458
_refine_ls_shift/su_max 0.000
_refine_ls_shift/su_mean 0.000
_refine_ls_structure_factor_coef Fsqd
_refine_ls_weighting_details 'w=1/[\s^2^(Fo^2^)+(0.0481P)^2^+4.1824P] where P=(Fo^2^+2Fc^2^)/3'
_refine_ls_weighting_scheme calc
_refine_ls_wR_factor_gt 0.1023
_refine_ls_wR_factor_ref 0.1067
_reflns_Friedel_coverage 0.603
_reflns_Friedel_fraction_full 1.000
_reflns_Friedel_fraction_max 0.842
_reflns_number_gt 3568
_reflns_number_total 4130
_reflns_threshold_expression 'I > 2\s(I)'
_cod_data_source_file d4cc03336a2.cif
_cod_data_source_block imo281c_clf6cpp_ch2cl2_hex_auto
_cod_original_cell_volume 4901.5(4)
_cod_original_sg_symbol_Hall 'P 61 2 (0 0 -1)'
_cod_database_code 7133925
_shelx_shelxl_version_number 2018/3
_chemical_oxdiff_formula 'C H O F Cl'
_shelx_space_group_comment
;
The symmetry employed for this shelxl refinement is uniquely defined
by the following loop, which should always be used as a source of
symmetry information in preference to the above space-group names.
They are only intended as comments.
;
_shelx_estimated_absorpt_t_max 0.992
_shelx_estimated_absorpt_t_min 0.895
_diffrn_oxdiff_digest_frames
;
016ab5f1be3c9cb34b730261df051527e600025dee1
;
_reflns_odcompleteness_completeness 99.91
_reflns_odcompleteness_iscentric 1
_reflns_odcompleteness_theta 26.32
_olex2_refinement_description
;
1. Fixed Uiso
 At 1.2 times of:
  All C(H) groups, All C(H,H) groups
2. Others
 Fixed Sof: H26A(0.5) H26B(0.5)
3.a Secondary CH2 refined with riding coordinates:
 C25(H26A,H26B)
3.b Aromatic/amide H refined with riding coordinates:
 C21(H20), C10(H2), C5(H8), C11(H3), C6(H9), C22(H19)
;
_olex2_exptl_crystal_mounting_method loop
_olex2_submission_special_instructions 'No special instructions were received'
_oxdiff_exptl_absorpt_empirical_details
;
Empirical correction (ABSPACK) includes:
- Absorption correction using spherical harmonics
- Frame scaling
;
_oxdiff_exptl_absorpt_empirical_full_max 2.521
_oxdiff_exptl_absorpt_empirical_full_min 0.251

loop_
_space_group_symop_operation_xyz
'x, y, z'
'-y, x-y, z+1/3'
'-x+y, -x, z+2/3'
'-x, -y, z+1/2'
'y, -x+y, z+5/6'
'x-y, x, z+1/6'
'y, x, -z+1/3'
'x-y, -y, -z'
'-x, -x+y, -z+2/3'
'-y, -x, -z+5/6'
'-x+y, y, -z+1/2'
'x, x-y, -z+1/6'

loop_
_atom_site_label
_atom_site_type_symbol
_atom_site_fract_x
_atom_site_fract_y
_atom_site_fract_z
_atom_site_U_iso_or_equiv
_atom_site_adp_type
_atom_site_occupancy
_atom_site_site_symmetry_order
_atom_site_calc_flag
_atom_site_refinement_flags_posn
_atom_site_refinement_flags_adp
_atom_site_refinement_flags_occupancy
_atom_site_disorder_assembly
_atom_site_disorder_group
Cl23 Cl 1.17831(9) 0.43961(9) 0.35267(2) 0.0217(2) Uani 1 1 d . . . . .
Cl7 Cl 0.53772(9) 0.65769(9) 0.35405(2) 0.0219(2) Uani 1 1 d . . . . .
Cl16 Cl 1.19562(9) 0.66952(9) 0.47027(2) 0.0229(2) Uani 1 1 d . . . . .
Cl26 Cl 0.71634(17) 0.35209(14) 0.45237(3) 0.0552(4) Uani 1 1 d . . . . .
F24 F 1.0464(2) 0.1673(2) 0.36445(5) 0.0233(5) Uani 1 1 d . . . . .
F15 F 1.0471(2) 0.7943(2) 0.46001(5) 0.0236(5) Uani 1 1 d . . . . .
F8 F 0.8117(2) 0.7734(2) 0.36008(5) 0.0247(5) Uani 1 1 d . . . . .
C21 C 0.9748(4) 0.2337(4) 0.44830(9) 0.0184(7) Uani 1 1 d . . . . .
H20 H 0.941860 0.190869 0.469323 0.022 Uiso 1 1 calc R . . . .
C14 C 1.0310(4) 0.7135(4) 0.43428(9) 0.0185(8) Uani 1 1 d . . . . .
C12 C 1.0747(3) 0.5524(4) 0.41075(9) 0.0175(7) Uani 1 1 d . . . . .
C10 C 0.9392(4) 0.6198(4) 0.38116(9) 0.0196(8) Uani 1 1 d . . . . .
H2 H 0.893386 0.617434 0.361221 0.023 Uiso 1 1 calc R . . . .
C9 C 0.9416(4) 0.6943(3) 0.40905(9) 0.0169(7) Uani 1 1 d . . . . .
C5 C 0.7586(4) 0.6559(4) 0.44587(8) 0.0181(7) Uani 1 1 d . . . . .
H8 H 0.805937 0.667723 0.466201 0.022 Uiso 1 1 calc R . . . .
C17 C 1.0837(4) 0.4349(4) 0.41659(9) 0.0191(7) Uani 1 1 d . . . . .
C19 C 1.0397(4) 0.2312(4) 0.39160(9) 0.0192(8) Uani 1 1 d . . . . .
C1 C 0.5518(4) 0.5727(4) 0.41802(9) 0.0191(8) Uani 1 1 d . . . . .
C13 C 1.0951(3) 0.6445(4) 0.43587(9) 0.0177(7) Uani 1 1 d . . . . .
C3 C 0.7513(4) 0.7126(4) 0.38880(9) 0.0198(8) Uani 1 1 d . . . . .
C2 C 0.6187(4) 0.6497(4) 0.38978(9) 0.0177(7) Uani 1 1 d . . . . .
C11 C 1.0020(4) 0.5506(4) 0.38233(9) 0.0190(8) Uani 1 1 d . . . . .
H3 H 0.996421 0.499493 0.363266 0.023 Uiso 1 1 calc R . . . .
C20 C 0.9628(4) 0.1607(4) 0.41906(9) 0.0191(8) Uani 1 1 d . . . . .
C4 C 0.8252(4) 0.7049(4) 0.41519(9) 0.0173(7) Uani 1 1 d . . . . .
C18 C 1.0984(3) 0.3648(4) 0.38988(8) 0.0172(7) Uani 1 1 d . . . . .
C6 C 0.6260(4) 0.5909(4) 0.44703(9) 0.0195(8) Uani 1 1 d . . . . .
H9 H 0.583945 0.557665 0.468133 0.023 Uiso 1 1 calc R . . . .
C22 C 1.0334(4) 0.3660(4) 0.44697(9) 0.0186(7) Uani 1 1 d . . . . .
H19 H 1.040073 0.412159 0.467199 0.022 Uiso 1 1 calc R . . . .
C25 C 0.7278(3) 0.2722(3) 0.416667 0.0363(15) Uani 1 2 d S T P . .
H26A H 0.691955 0.180083 0.422350 0.044 Uiso 0.5 1 calc R . . . .
H26B H 0.819916 0.308047 0.410983 0.044 Uiso 0.5 1 calc R . . . .

loop_
_atom_site_aniso_label
_atom_site_aniso_U_11
_atom_site_aniso_U_22
_atom_site_aniso_U_33
_atom_site_aniso_U_23
_atom_site_aniso_U_13
_atom_site_aniso_U_12
Cl23 0.0203(5) 0.0268(5) 0.0182(4) 0.0018(3) 0.0049(3) 0.0118(4)
Cl7 0.0262(5) 0.0243(5) 0.0186(4) 0.0038(3) -0.0029(3) 0.0151(4)
Cl16 0.0190(5) 0.0227(5) 0.0236(4) -0.0041(3) -0.0072(3) 0.0079(4)
Cl26 0.0855(12) 0.0392(8) 0.0389(7) -0.0132(5) -0.0099(7) 0.0298(8)
F24 0.0257(13) 0.0260(13) 0.0192(11) -0.0048(9) 0.0012(9) 0.0138(10)
F15 0.0279(13) 0.0200(12) 0.0205(11) -0.0064(8) -0.0036(9) 0.0102(10)
F8 0.0259(13) 0.0285(14) 0.0175(11) 0.0080(9) 0.0037(9) 0.0119(11)
C21 0.0174(19) 0.023(2) 0.0148(17) -0.0002(13) -0.0005(13) 0.0103(16)
C14 0.020(2) 0.0148(19) 0.0157(17) -0.0010(13) 0.0000(13) 0.0048(16)
C12 0.0126(18) 0.0176(19) 0.0186(17) -0.0003(13) 0.0021(13) 0.0047(15)
C10 0.0174(19) 0.0197(19) 0.0156(17) 0.0004(13) -0.0008(13) 0.0048(16)
C9 0.0188(19) 0.0125(17) 0.0168(17) 0.0022(13) 0.0035(13) 0.0059(15)
C5 0.023(2) 0.0199(19) 0.0137(16) 0.0001(14) -0.0017(14) 0.0130(17)
C17 0.0143(18) 0.024(2) 0.0162(16) -0.0014(14) -0.0002(13) 0.0072(16)
C19 0.0175(19) 0.026(2) 0.0168(17) -0.0045(14) -0.0003(13) 0.0132(17)
C1 0.025(2) 0.024(2) 0.0147(17) 0.0010(14) 0.0008(14) 0.0169(18)
C13 0.0118(18) 0.020(2) 0.0157(16) -0.0003(13) -0.0017(12) 0.0040(15)
C3 0.031(2) 0.0180(19) 0.0136(16) 0.0039(13) 0.0043(14) 0.0142(17)
C2 0.023(2) 0.0199(19) 0.0154(16) -0.0005(13) -0.0034(14) 0.0148(17)
C11 0.0173(19) 0.023(2) 0.0146(17) -0.0005(14) 0.0021(13) 0.0089(16)
C20 0.0167(19) 0.021(2) 0.0203(17) -0.0009(14) -0.0016(14) 0.0098(17)
C4 0.0189(19) 0.0152(18) 0.0190(17) -0.0004(13) -0.0026(14) 0.0095(16)
C18 0.0121(17) 0.024(2) 0.0136(16) 0.0032(13) 0.0018(12) 0.0075(16)
C6 0.024(2) 0.023(2) 0.0153(17) 0.0014(14) 0.0052(14) 0.0155(17)
C22 0.0151(18) 0.023(2) 0.0161(17) -0.0017(14) -0.0014(13) 0.0079(16)
C25 0.034(3) 0.034(3) 0.042(4) -0.005(2) -0.005(2) 0.017(3)

loop_
_atom_type_symbol
_atom_type_description
_atom_type_scat_dispersion_real
_atom_type_scat_dispersion_imag
_atom_type_scat_source
C C 0.0033 0.0016 'International Tables Vol C Tables 4.2.6.8 and 6.1.1.4'
H H 0.0000 0.0000 'International Tables Vol C Tables 4.2.6.8 and 6.1.1.4'
Cl Cl 0.1484 0.1585 'International Tables Vol C Tables 4.2.6.8 and 6.1.1.4'
F F 0.0171 0.0103 'International Tables Vol C Tables 4.2.6.8 and 6.1.1.4'

loop_
_geom_angle_atom_site_label_1
_geom_angle_atom_site_label_2
_geom_angle_atom_site_label_3
_geom_angle
_geom_angle_site_symmetry_1
_geom_angle_site_symmetry_3
_geom_angle_publ_flag
C22 C21 C20 121.3(3) . . ?
F15 C14 C9 118.5(3) . . ?
F15 C14 C13 118.2(3) . . ?
C13 C14 C9 123.0(3) . . ?
C13 C12 C17 124.7(3) . . ?
C13 C12 C11 115.6(4) . . ?
C11 C12 C17 116.5(3) . . ?
C11 C10 C9 120.9(3) . . ?
C14 C9 C10 115.6(3) . . ?
C14 C9 C4 123.3(3) . . ?
C10 C9 C4 117.4(3) . . ?
C6 C5 C4 121.3(3) . . ?
C18 C17 C12 122.7(3) . . ?
C22 C17 C12 118.4(3) . . ?
C22 C17 C18 115.4(4) . . ?
F24 C19 C20 118.8(4) . . ?
F24 C19 C18 118.6(3) . . ?
C18 C19 C20 122.3(3) . . ?
C2 C1 C1 123.6(4) . 10_665 ?
C6 C1 C1 117.0(4) . 10_665 ?
C6 C1 C2 115.7(4) . . ?
C14 C13 Cl16 118.5(3) . . ?
C14 C13 C12 120.4(3) . . ?
C12 C13 Cl16 121.0(3) . . ?
F8 C3 C2 118.8(3) . . ?
F8 C3 C4 118.3(4) . . ?
C2 C3 C4 122.6(3) . . ?
C1 C2 Cl7 121.6(3) . . ?
C3 C2 Cl7 118.1(3) . . ?
C3 C2 C1 120.2(3) . . ?
C10 C11 C12 122.6(3) . . ?
C21 C20 C20 117.5(4) . 10_665 ?
C19 C20 C21 115.1(3) . . ?
C19 C20 C20 122.0(4) . 10_665 ?
C5 C4 C9 117.8(3) . . ?
C3 C4 C9 122.6(3) . . ?
C3 C4 C5 114.9(3) . . ?
C17 C18 Cl23 121.5(3) . . ?
C19 C18 Cl23 117.8(3) . . ?
C19 C18 C17 120.5(3) . . ?
C5 C6 C1 121.7(3) . . ?
C21 C22 C17 122.0(3) . . ?
Cl26 C25 Cl26 114.2(4) . 10_665 ?

loop_
_geom_bond_atom_site_label_1
_geom_bond_atom_site_label_2
_geom_bond_distance
_geom_bond_site_symmetry_2
_geom_bond_publ_flag
Cl23 C18 1.735(4) . ?
Cl7 C2 1.739(3) . ?
Cl16 C13 1.737(4) . ?
Cl26 C25 1.745(4) . ?
F24 C19 1.341(4) . ?
F15 C14 1.347(4) . ?
F8 C3 1.344(4) . ?
C21 C20 1.409(5) . ?
C21 C22 1.378(6) . ?
C14 C9 1.394(5) . ?
C14 C13 1.383(6) . ?
C12 C17 1.483(6) . ?
C12 C13 1.411(5) . ?
C12 C11 1.412(5) . ?
C10 C9 1.406(5) . ?
C10 C11 1.373(6) . ?
C9 C4 1.482(5) . ?
C5 C4 1.404(5) . ?
C5 C6 1.378(6) . ?
C17 C18 1.411(5) . ?
C17 C22 1.407(5) . ?
C19 C20 1.398(5) . ?
C19 C18 1.392(6) . ?
C1 C1 1.497(8) 10_665 ?
C1 C2 1.411(5) . ?
C1 C6 1.396(5) . ?
C3 C2 1.378(6) . ?
C3 C4 1.398(5) . ?
C20 C20 1.492(8) 10_665 ?
